data_2222006
loop_
_publ_author_name
'Dai, Li-Yan'
'Zhang, Fu-Liang'
'Shen, Liang'
'Chen, Ying-Qi'

_publ_section_title
;
 4-Amino-2,3,5-trimethylpyridine monohydrate
;
_journal_issue 6
_journal_name_full 'Acta Crystallographica Section E'
_journal_page_first o1329
_journal_paper_doi 10.1107/S1600536809016833
_journal_volume 65
_journal_year 2009
_chemical_formula_iupac 'C8 H12 N2, H2 O'
_chemical_formula_moiety 'C8 H12 N2, H2 O'
_chemical_formula_sum 'C8 H14 N2 O'
_chemical_formula_weight 154.21
_chemical_name_systematic
;
4-Amino-2,3,5-trimethylpyridine monohydrate
;
_space_group_IT_number 114
_symmetry_cell_setting tetragonal
_symmetry_space_group_name_Hall 'P -4 2n'
_symmetry_space_group_name_H-M 'P -4 21 c'
_cell_angle_alpha 90.0000
_cell_angle_beta 90.0000
_cell_angle_gamma 90.0000
_cell_formula_units_Z 8
_cell_length_a 19.5710(9)
_cell_length_b 19.5710(9)
_cell_length_c 4.8819(2)
_cell_measurement_reflns_used 10766
_cell_measurement_temperature 296.0(10)
_cell_measurement_theta_max 27.4
_cell_measurement_theta_min 3.3
_cell_volume 1869.89(14)
_computing_cell_refinement 'PROCESS-AUTO  (Rigaku, 2007)'
_computing_data_collection 'PROCESS-AUTO  (Rigaku, 2007)'
_computing_data_reduction 'CrystalStructure (Rigaku, 2007)'
_computing_molecular_graphics 'Ortep-3 for Windows (Farrugia, 1997)'
_computing_publication_material 'WinGX (Farrugia, 1999)'
_computing_structure_refinement 'SHELXL97 (Sheldrick, 2008)'
_computing_structure_solution 'SHELXS97 (Sheldrick, 2008)'
_diffrn_detector_area_resol_mean 10.00
_diffrn_measured_fraction_theta_full 0.986
_diffrn_measured_fraction_theta_max 0.997
_diffrn_measurement_device_type 'Rigaku R-AXIS RAPID'
_diffrn_measurement_method \w
_diffrn_radiation_type 'Mo K\a'
_diffrn_radiation_wavelength 0.71075
_diffrn_reflns_av_R_equivalents 0.045
_diffrn_reflns_limit_h_max 25
_diffrn_reflns_limit_h_min -25
_diffrn_reflns_limit_k_max 25
_diffrn_reflns_limit_k_min -25
_diffrn_reflns_limit_l_max 5
_diffrn_reflns_limit_l_min -6
_diffrn_reflns_number 17243
_diffrn_reflns_theta_full 27.50
_diffrn_reflns_theta_max 27.41
_exptl_absorpt_coefficient_mu 0.074
_exptl_absorpt_correction_T_max 0.984
_exptl_absorpt_correction_T_min 0.967
_exptl_absorpt_correction_type multi-scan
_exptl_absorpt_process_details
;
(ABSCOR; Higashi, 1995)
;
_exptl_crystal_colour colorless
_exptl_crystal_density_diffrn 1.095
_exptl_crystal_density_method 'not measured'
_exptl_crystal_description chunk
_exptl_crystal_F_000 672.00
_exptl_crystal_size_max 0.33
_exptl_crystal_size_mid 0.27
_exptl_crystal_size_min 0.22
_refine_diff_density_max 0.23
_refine_diff_density_min -0.20
_refine_ls_extinction_coef 46E1(6)
_refine_ls_extinction_method 'Larson (1970)'
_refine_ls_goodness_of_fit_ref 1.001
_refine_ls_hydrogen_treatment constr
_refine_ls_number_parameters 101
_refine_ls_number_reflns 1250
_refine_ls_R_factor_gt 0.0347
_refine_ls_shift/su_max 0.0000
_refine_ls_structure_factor_coef Fsqd
_refine_ls_weighting_details 'w = 1/[0.0001Fo^2^ + 1.1100\s(Fo^2^)]/(4Fo^2^)'
_refine_ls_weighting_scheme calc
_refine_ls_wR_factor_ref 0.0876
_reflns_number_gt 951
_reflns_number_total 1250
_reflns_threshold_expression F^2^>2.0\s(F^2^)
_cod_data_source_file fl2246.cif
_cod_data_source_block I
_cod_database_code 2222006
_cod_database_fobs_code 2222006

loop_
_symmetry_equiv_pos_site_id
_symmetry_equiv_pos_as_xyz
1 +X,+Y,+Z
2 +Y,-X,-Z
3 -X,-Y,+Z
4 -Y,+X,-Z
5 1/2-X,1/2+Y,1/2-Z
6 1/2-Y,1/2-X,1/2+Z
7 1/2+X,1/2-Y,1/2-Z
8 1/2+Y,1/2+X,1/2+Z

loop_
_atom_site_type_symbol
_atom_site_label
_atom_site_fract_x
_atom_site_fract_y
_atom_site_fract_z
_atom_site_U_iso_or_equiv
_atom_site_adp_type
_atom_site_calc_flag
_atom_site_refinement_flags
_atom_site_occupancy
_atom_site_disorder_assembly
_atom_site_disorder_group
O O1 0.25888(6) 0.28901(6) 0.2514(3) 0.0571(4) Uani d . 1.00 . .
N N1 0.23938(11) 0.42486(10) 0.3906(4) 0.0581(6) Uani d . 1.00 . .
N N2 0.19626(9) 0.61921(9) 0.6961(4) 0.0534(6) Uani d . 1.00 . .
C C1 0.27642(12) 0.47949(12) 0.3109(5) 0.0528(7) Uani d . 1.00 . .
C C2 0.26474(11) 0.54519(11) 0.4090(5) 0.0472(6) Uani d . 1.00 . .
C C3 0.21206(11) 0.55487(11) 0.6011(4) 0.0427(6) Uani d . 1.00 . .
C C4 0.17323(12) 0.49824(12) 0.6859(4) 0.0465(6) Uani d . 1.00 . .
C C5 0.18992(12) 0.43602(12) 0.5762(5) 0.0556(8) Uani d . 1.00 . .
C C6 0.33136(13) 0.46412(12) 0.1049(7) 0.0756(9) Uani d . 1.00 . .
C C7 0.30672(12) 0.60551(12) 0.3136(6) 0.0690(9) Uani d . 1.00 . .
C C8 0.11654(12) 0.50507(12) 0.8924(5) 0.0603(7) Uani d . 1.00 . .
H H5 0.1649 0.3984 0.6350 0.067 Uiso c R 1.00 . .
H H61 0.3753 0.4674 0.1913 0.091 Uiso c R 1.00 . .
H H62 0.3251 0.4187 0.0345 0.091 Uiso c R 1.00 . .
H H63 0.3288 0.4964 -0.0428 0.091 Uiso c R 1.00 . .
H H71 0.3290 0.5943 0.1442 0.083 Uiso c R 1.00 . .
H H72 0.2774 0.6442 0.2865 0.083 Uiso c R 1.00 . .
H H73 0.3405 0.6163 0.4495 0.083 Uiso c R 1.00 . .
H H81 0.1353 0.5184 1.0660 0.072 Uiso c R 1.00 . .
H H82 0.0847 0.5391 0.8315 0.072 Uiso c R 1.00 . .
H H83 0.0935 0.4620 0.9113 0.072 Uiso c R 1.00 . .
H H101 0.2530 0.3317 0.2901 0.069 Uiso c R 1.00 . .
H H102 0.2457 0.2771 0.0921 0.069 Uiso c R 1.00 . .
H H201 0.1755 0.6229 0.8489 0.064 Uiso c R 1.00 . .
H H202 0.2266 0.6511 0.6743 0.064 Uiso c R 1.00 . .

loop_
_atom_site_aniso_label
_atom_site_aniso_U_11
_atom_site_aniso_U_22
_atom_site_aniso_U_33
_atom_site_aniso_U_12
_atom_site_aniso_U_13
_atom_site_aniso_U_23
O1 0.0663(10) 0.0465(9) 0.0584(10) 0.0063(8) -0.0044(9) -0.0047(9)
N1 0.0701(14) 0.0454(11) 0.0587(14) 0.0003(10) 0.0039(14) -0.0022(11)
N2 0.0624(13) 0.0433(11) 0.0545(12) -0.0029(9) 0.0092(11) -0.0006(10)
C1 0.0563(16) 0.0549(16) 0.0471(14) 0.0083(12) 0.0024(13) -0.0024(13)
C2 0.0504(14) 0.0454(14) 0.0459(13) 0.0003(11) 0.0032(14) 0.0021(13)
C3 0.0472(13) 0.0398(12) 0.0411(12) 0.0003(10) -0.0022(12) 0.0001(12)
C4 0.0507(14) 0.0452(13) 0.0435(12) -0.0002(12) -0.0022(12) 0.0036(13)
C5 0.0658(17) 0.0454(15) 0.0557(15) -0.0047(12) 0.0015(15) 0.0042(14)
C6 0.086(2) 0.0690(19) 0.0717(19) 0.0162(16) 0.021(2) -0.0020(18)
C7 0.0674(17) 0.0627(17) 0.077(2) -0.0054(14) 0.0164(17) 0.0013(16)
C8 0.0640(16) 0.0609(15) 0.0562(14) -0.0072(13) 0.0067(15) 0.0060(16)

loop_
_atom_type_symbol
_atom_type_description
_atom_type_scat_dispersion_real
_atom_type_scat_dispersion_imag
_atom_type_scat_source
C C 0.003 0.002
;
International Tables for Crystallography
(1992, Vol. C, Tables 4.2.6.8 and 6.1.1.4)
;
H H 0.000 0.000
;
International Tables for Crystallography
(1992, Vol. C, Table 6.1.1.4)
;
O O 0.011 0.006
;
International Tables for Crystallography
(1992, Vol. C, Tables 4.2.6.8 and 6.1.1.4)
;
N N 0.006 0.003
;
International Tables for Crystallography
(1992, Vol. C, Tables 4.2.6.8 and 6.1.1.4)
;

loop_
_geom_angle_atom_site_label_1
_geom_angle_atom_site_label_2
_geom_angle_atom_site_label_3
_geom_angle_site_symmetry_1
_geom_angle_site_symmetry_2
_geom_angle_site_symmetry_3
_geom_angle
_geom_angle_publ_flag
C1 N1 C5 . . . 116.9(2) ?
N1 C1 C2 . . . 123.0(2) ?
N1 C1 C6 . . . 114.8(2) ?
C2 C1 C6 . . . 122.2(2) ?
C1 C2 C3 . . . 118.3(2) ?
C1 C2 C7 . . . 121.8(2) ?
C3 C2 C7 . . . 119.9(2) ?
N2 C3 C2 . . . 120.82(19) ?
N2 C3 C4 . . . 120.0(2) ?
C2 C3 C4 . . . 119.1(2) ?
C3 C4 C5 . . . 117.2(2) ?
C3 C4 C8 . . . 121.7(2) ?
C5 C4 C8 . . . 121.1(2) ?
N1 C5 C4 . . . 125.4(2) ?
H101 O1 H102 . . . 115.0 ?
C3 N2 H201 . . . 118.6 ?
C3 N2 H202 . . . 117.5 ?
H201 N2 H202 . . . 111.9 ?
N1 C5 H5 . . . 117.3 ?
C4 C5 H5 . . . 117.3 ?
C1 C6 H61 . . . 109.5 ?
C1 C6 H62 . . . 109.5 ?
C1 C6 H63 . . . 109.5 ?
H61 C6 H62 . . . 109.5 ?
H61 C6 H63 . . . 109.5 ?
H62 C6 H63 . . . 109.5 ?
C2 C7 H71 . . . 109.5 ?
C2 C7 H72 . . . 109.5 ?
C2 C7 H73 . . . 109.5 ?
H71 C7 H72 . . . 109.5 ?
H71 C7 H73 . . . 109.5 ?
H72 C7 H73 . . . 109.5 ?
C4 C8 H81 . . . 109.5 ?
C4 C8 H82 . . . 109.5 ?
C4 C8 H83 . . . 109.5 ?
H81 C8 H82 . . . 109.5 ?
H81 C8 H83 . . . 109.5 ?
H82 C8 H83 . . . 109.5 ?

loop_
_geom_bond_atom_site_label_1
_geom_bond_atom_site_label_2
_geom_bond_site_symmetry_1
_geom_bond_site_symmetry_2
_geom_bond_distance
_geom_bond_publ_flag
N1 C1 . . 1.349(3) ?
N1 C5 . . 1.344(3) ?
N2 C3 . . 1.377(2) ?
C1 C2 . . 1.391(3) ?
C1 C6 . . 1.503(3) ?
C2 C3 . . 1.407(3) ?
C2 C7 . . 1.512(3) ?
C3 C4 . . 1.406(3) ?
C4 C5 . . 1.370(3) ?
C4 C8 . . 1.505(3) ?
O1 H101 . . 0.864 ?
O1 H102 . . 0.852 ?
N2 H201 . . 0.852 ?
N2 H202 . . 0.868 ?
C5 H5 . . 0.930 ?
C6 H61 . . 0.960 ?
C6 H62 . . 0.960 ?
C6 H63 . . 0.960 ?
C7 H71 . . 0.960 ?
C7 H72 . . 0.960 ?
C7 H73 . . 0.960 ?
C8 H81 . . 0.960 ?
C8 H82 . . 0.960 ?
C8 H83 . . 0.960 ?

loop_
_geom_hbond_atom_site_label_D
_geom_hbond_atom_site_label_H
_geom_hbond_atom_site_label_A
_geom_hbond_site_symmetry_D
_geom_hbond_site_symmetry_H
_geom_hbond_site_symmetry_A
_geom_hbond_distance_DH
_geom_hbond_distance_HA
_geom_hbond_distance_DA
_geom_hbond_angle_DHA
_geom_hbond_publ_flag
O1 H101 N1 . . . 0.864 1.907 2.771(2) 177.7 yes
O1 H102 O1 . . 6_554 0.852 1.930 2.778(2) 173.4 yes
N2 H202 O1 . . 2_566 0.868 2.174 3.009(2) 161.1 yes

loop_
_geom_torsion_atom_site_label_1
_geom_torsion_atom_site_label_2
_geom_torsion_atom_site_label_3
_geom_torsion_atom_site_label_4
_geom_torsion_site_symmetry_1
_geom_torsion_site_symmetry_2
_geom_torsion_site_symmetry_3
_geom_torsion_site_symmetry_4
_geom_torsion
_geom_torsion_publ_flag
C1 N1 C5 C4 . . . . 1.5(3) ?
C5 N1 C1 C2 . . . . -0.9(3) ?
C5 N1 C1 C6 . . . . 179.6(2) ?
N1 C1 C2 C3 . . . . 0.3(3) ?
N1 C1 C2 C7 . . . . -179.4(2) ?
C6 C1 C2 C3 . . . . 179.8(2) ?
C6 C1 C2 C7 . . . . 0.1(2) ?
C1 C2 C3 N2 . . . . -177.1(2) ?
C1 C2 C3 C4 . . . . -0.2(3) ?
C7 C2 C3 N2 . . . . 2.6(3) ?
C7 C2 C3 C4 . . . . 179.6(2) ?
N2 C3 C4 C5 . . . . 177.6(2) ?
N2 C3 C4 C8 . . . . -3.5(3) ?
C2 C3 C4 C5 . . . . 0.6(3) ?
C2 C3 C4 C8 . . . . 179.5(2) ?
C3 C4 C5 N1 . . . . -1.3(3) ?
C8 C4 C5 N1 . . . . 179.8(2) ?

loop_
_cod_related_entry_id
_cod_related_entry_database
_cod_related_entry_code
1 ChemSpider 30655783
